data_2019618
loop_
_publ_author_name
'Lin, Qisheng'
'Corbett, John D.'

_publ_section_title
;
 The low-temperature form of calcium gold stannide, CaAuSn
;
_journal_coeditor_code FN3175
_journal_issue 8
_journal_name_full 'Acta Crystallographica Section C'
_journal_page_first
;
;
_journal_paper_doi 10.1107/S205322961401612X
_journal_volume 70
_journal_year 2014
_chemical_formula_iupac 'Ca Au Sn'
_chemical_formula_sum 'Au Ca Sn'
_chemical_formula_weight 355.74
_chemical_name_systematic
;
Calcium gold stannide
;
_space_group_crystal_system orthorhombic
_space_group_IT_number 44
_space_group_name_Hall 'I 2 -2'
_space_group_name_H-M_alt 'I m m 2'
_symmetry_space_group_name_Hall 'I 2 -2'
_symmetry_space_group_name_H-M 'I m m 2'
_atom_sites_solution_primary direct
_atom_sites_solution_secondary difmap
_audit_creation_method SHELXL2013
_cell_angle_alpha 90
_cell_angle_beta 90
_cell_angle_gamma 90
_cell_formula_units_Z 4
_cell_length_a 4.5261(7)
_cell_length_b 7.1356(11)
_cell_length_c 7.8147(11)
_cell_measurement_reflns_used 330
_cell_measurement_temperature 273(2)
_cell_measurement_theta_max 28.178
_cell_measurement_theta_min 3.867
_cell_volume 252.39(7)
_computing_cell_refinement 'SAINT-Plus (Bruker, 2013)'
_computing_data_collection 'SMART (Bruker, 2002)'
_computing_data_reduction 'SAINT-Plus (Bruker, 2013)'
_computing_molecular_graphics 'DIAMOND (Brandenburg, 2000)'
_computing_publication_material 'SHELXTL2013 (Sheldrick, 2008)'
_computing_structure_refinement 'SHELXL2013 (Sheldrick, 2008)'
_computing_structure_solution 'SHELXS97 (Sheldrick, 2008)'
_diffrn_ambient_temperature 273(2)
_diffrn_measured_fraction_theta_full 1.000
_diffrn_measured_fraction_theta_max 0.946
_diffrn_measurement_device_type 'Bruker SMART APEXII CCD area-detector'
_diffrn_measurement_method \w
_diffrn_radiation_type MoK\a
_diffrn_radiation_wavelength 0.71073
_diffrn_reflns_av_R_equivalents 0.0239
_diffrn_reflns_limit_h_max 5
_diffrn_reflns_limit_h_min -5
_diffrn_reflns_limit_k_max 9
_diffrn_reflns_limit_k_min -4
_diffrn_reflns_limit_l_max 9
_diffrn_reflns_limit_l_min -10
_diffrn_reflns_number 769
_diffrn_reflns_theta_full 25.242
_diffrn_reflns_theta_max 28.178
_diffrn_reflns_theta_min 3.867
_exptl_absorpt_coefficient_mu 69.576
_exptl_absorpt_correction_T_max 0.27
_exptl_absorpt_correction_T_min 0.16
_exptl_absorpt_correction_type empirical
_exptl_absorpt_process_details '(SADABS; Sheldrick, 1996)'
_exptl_crystal_colour metallic
_exptl_crystal_density_diffrn 9.362
_exptl_crystal_description irregular
_exptl_crystal_F_000 596
_exptl_crystal_size_max 0.028
_exptl_crystal_size_mid 0.024
_exptl_crystal_size_min 0.019
_refine_diff_density_max 2.675
_refine_diff_density_min -1.851
_refine_ls_abs_structure_details 'Refined as an inversion twin (Flack, 1983)'
_refine_ls_abs_structure_Flack 0.31(3)
_refine_ls_extinction_coef 0.0072(10)
_refine_ls_extinction_expression Fc^*^=kFc[1+0.001xFc^2^\l^3^/sin(2\q)]^-1/4^
_refine_ls_extinction_method 'SHELXL2013 (Sheldrick, 2008)'
_refine_ls_goodness_of_fit_ref 1.173
_refine_ls_matrix_type full
_refine_ls_number_parameters 23
_refine_ls_number_reflns 330
_refine_ls_number_restraints 1
_refine_ls_restrained_S_all 1.171
_refine_ls_R_factor_all 0.0280
_refine_ls_R_factor_gt 0.0276
_refine_ls_shift/su_max 0.000
_refine_ls_shift/su_mean 0.000
_refine_ls_structure_factor_coef Fsqd
_refine_ls_weighting_details 'w = 1/[\s^2^(Fo^2^)+(0.0360P)^2^+7.6305P] where P=(Fo^2^+2Fc^2^)/3'
_refine_ls_weighting_scheme calc
_refine_ls_wR_factor_gt 0.0719
_refine_ls_wR_factor_ref 0.0720
_reflns_number_gt 326
_reflns_number_total 330
_reflns_threshold_expression I>2\s(I)
_cod_data_source_file fn3175sup1.cf
_cod_data_source_block I
_cod_database_code 2019618
_cod_database_fobs_code 2019618
_shelx_space_group_comment
;
The symmetry employed for this shelxl refinement is uniquely defined
by the following loop, which should always be used as a source of
symmetry information in preference to the above space-group names.
They are only intended as comments.
;
_shelxl_version_number .2013

loop_
_space_group_symop_operation_xyz
'x, y, z'
'-x, -y, z'
'x, -y, z'
'-x, y, z'
'x+1/2, y+1/2, z+1/2'
'-x+1/2, -y+1/2, z+1/2'
'x+1/2, -y+1/2, z+1/2'
'-x+1/2, y+1/2, z+1/2'

loop_
_atom_site_type_symbol
_atom_site_label
_atom_site_fract_x
_atom_site_fract_y
_atom_site_fract_z
_atom_site_U_iso_or_equiv
_atom_site_adp_type
_atom_site_calc_flag
_atom_site_occupancy
Au Au 0.0000 0.21650(14) 0.68259(7) 0.0106(5) Uani d 1
Sn Sn 0.0000 0.3076(4) 0.0130(3) 0.0163(6) Uani d 1
Ca Ca1 0.5000 0.5000 0.8058(15) 0.0083(18) Uani d 1
Ca Ca2 0.0000 0.5000 0.3876(16) 0.0109(19) Uani d 1

loop_
_atom_site_aniso_label
_atom_site_aniso_U_11
_atom_site_aniso_U_22
_atom_site_aniso_U_33
_atom_site_aniso_U_12
_atom_site_aniso_U_13
_atom_site_aniso_U_23
Au 0.0111(6) 0.0074(6) 0.0133(6) 0.000 0.000 0.0007(7)
Sn 0.0145(14) 0.0191(10) 0.0153(13) 0.000 0.000 0.0004(9)
Ca1 0.010(5) 0.006(4) 0.009(4) 0.000 0.000 0.000
Ca2 0.014(6) 0.007(4) 0.012(5) 0.000 0.000 0.000

loop_
_atom_type_symbol
_atom_type_description
_atom_type_scat_dispersion_real
_atom_type_scat_dispersion_imag
_atom_type_scat_source
Ca Ca 0.2262 0.3064 'International Tables Vol C Tables 4.2.6.8 and 6.1.1.4'
Sn Sn -0.6537 1.4246 'International Tables Vol C Tables 4.2.6.8 and 6.1.1.4'
Au Au -2.0133 8.8022 'International Tables Vol C Tables 4.2.6.8 and 6.1.1.4'

loop_
_geom_angle_atom_site_label_1
_geom_angle_atom_site_label_2
_geom_angle_atom_site_label_3
_geom_angle_site_symmetry_1
_geom_angle_site_symmetry_3
_geom_angle
Sn Au Sn 6_455 6 118.87(9)
Sn Au Sn 6_455 1_556 120.33(5)
Sn Au Sn 6 1_556 120.33(5)
Sn Au Ca2 6_455 . 70.38(8)
Sn Au Ca2 6 . 70.38(8)
Sn Au Ca2 1_556 . 124.60(17)
Sn Au Au 6_455 2 86.25(6)
Sn Au Au 6 2 86.25(6)
Sn Au Au 1_556 2 104.13(6)
Ca2 Au Au . 2 131.27(15)
Sn Au Ca2 6_455 5_545 146.78(8)
Sn Au Ca2 6 5_545 66.97(18)
Sn Au Ca2 1_556 5_545 68.2(2)
Ca2 Au Ca2 . 5_545 134.46(14)
Au Au Ca2 2 5_545 60.88(7)
Sn Au Ca2 6_455 5_445 66.97(18)
Sn Au Ca2 6 5_445 146.78(8)
Sn Au Ca2 1_556 5_445 68.2(2)
Ca2 Au Ca2 . 5_445 134.46(14)
Au Au Ca2 2 5_445 60.88(7)
Ca2 Au Ca2 5_545 5_445 91.0(2)
Sn Au Ca1 6_455 1_455 65.30(16)
Sn Au Ca1 6 1_455 143.71(12)
Sn Au Ca1 1_556 1_455 63.4(2)
Ca2 Au Ca1 . 1_455 78.95(14)
Au Au Ca1 2 1_455 129.44(6)
Ca2 Au Ca1 5_545 1_455 131.5(4)
Ca2 Au Ca1 5_445 1_455 69.50(12)
Sn Au Ca1 6_455 . 143.71(12)
Sn Au Ca1 6 . 65.30(16)
Sn Au Ca1 1_556 . 63.4(2)
Ca2 Au Ca1 . . 78.95(14)
Au Au Ca1 2 . 129.44(6)
Ca2 Au Ca1 5_545 . 69.50(12)
Ca2 Au Ca1 5_445 . 131.5(4)
Ca1 Au Ca1 1_455 . 90.57(14)
Sn Au Ca1 6_455 5_444 61.51(5)
Sn Au Ca1 6 5_444 61.51(5)
Sn Au Ca1 1_556 5_444 166.45(12)
Ca2 Au Ca1 . 5_444 69.0(2)
Au Au Ca1 2 5_444 62.31(10)
Ca2 Au Ca1 5_545 5_444 102.76(15)
Ca2 Au Ca1 5_445 5_444 102.76(15)
Ca1 Au Ca1 1_455 5_444 124.3(2)
Ca1 Au Ca1 . 5_444 124.3(2)
Au Sn Au 6_554 6_454 118.87(9)
Au Sn Au 6_554 1_554 118.23(5)
Au Sn Au 6_454 1_554 118.23(5)
Au Sn Sn 6_554 2_565 93.75(6)
Au Sn Sn 6_454 2_565 93.75(6)
Au Sn Sn 1_554 2_565 104.13(6)
Au Sn Ca1 6_554 1_454 156.94(10)
Au Sn Ca1 6_454 1_454 70.37(16)
Au Sn Ca1 1_554 1_454 66.55(19)
Sn Sn Ca1 2_565 1_454 63.74(7)
Au Sn Ca1 6_554 1_554 70.37(16)
Au Sn Ca1 6_454 1_554 156.94(10)
Au Sn Ca1 1_554 1_554 66.55(19)
Sn Sn Ca1 2_565 1_554 63.74(7)
Ca1 Sn Ca1 1_454 1_554 93.7(3)
Au Sn Ca1 6_554 5_444 65.84(7)
Au Sn Ca1 6_454 5_444 65.84(7)
Au Sn Ca1 1_554 5_444 122.06(18)
Sn Sn Ca1 2_565 5_444 133.81(16)
Ca1 Sn Ca1 1_454 5_444 133.07(11)
Ca1 Sn Ca1 1_554 5_444 133.07(11)
Au Sn Ca2 6_554 . 64.61(6)
Au Sn Ca2 6_454 . 64.61(6)
Au Sn Ca2 1_554 . 169.01(14)
Sn Sn Ca2 2_565 . 64.88(11)
Ca1 Sn Ca2 1_454 . 106.53(16)
Ca1 Sn Ca2 1_554 . 106.53(16)
Ca1 Sn Ca2 5_444 . 68.9(2)
Au Sn Ca2 6_554 5_444 134.14(13)
Au Sn Ca2 6_454 5_444 61.05(16)
Au Sn Ca2 1_554 5_444 63.2(2)
Sn Sn Ca2 2_565 5_444 131.67(7)
Ca1 Sn Ca2 1_454 5_444 68.86(12)
Ca1 Sn Ca2 1_554 5_444 129.7(4)
Ca1 Sn Ca2 5_444 5_444 75.76(15)
Ca2 Sn Ca2 . 5_444 123.4(3)
Au Sn Ca2 6_554 5_544 61.05(16)
Au Sn Ca2 6_454 5_544 134.14(13)
Au Sn Ca2 1_554 5_544 63.2(2)
Sn Sn Ca2 2_565 5_544 131.67(7)
Ca1 Sn Ca2 1_454 5_544 129.7(4)
Ca1 Sn Ca2 1_554 5_544 68.86(12)
Ca1 Sn Ca2 5_444 5_544 75.76(15)
Ca2 Sn Ca2 . 5_544 123.4(3)
Ca2 Sn Ca2 5_444 5_544 86.54(14)
Sn Ca1 Sn 2_666 1_656 52.52(15)
Sn Ca1 Sn 2_666 1_556 117.1(4)
Sn Ca1 Sn 1_656 1_556 93.7(3)
Sn Ca1 Sn 2_666 2_566 93.7(3)
Sn Ca1 Sn 1_656 2_566 117.1(4)
Sn Ca1 Sn 1_556 2_566 52.52(15)
Sn Ca1 Sn 2_666 6 133.07(11)
Sn Ca1 Sn 1_656 6 94.03(5)
Sn Ca1 Sn 1_556 6 94.03(5)
Sn Ca1 Sn 2_566 6 133.07(11)
Sn Ca1 Sn 2_666 5 94.03(5)
Sn Ca1 Sn 1_656 5 133.07(11)
Sn Ca1 Sn 1_556 5 133.07(11)
Sn Ca1 Sn 2_566 5 94.03(5)
Sn Ca1 Sn 6 5 87.6(3)
Sn Ca1 Au 2_666 . 163.2(3)
Sn Ca1 Au 1_656 . 113.27(9)
Sn Ca1 Au 1_556 . 50.09(5)
Sn Ca1 Au 2_566 . 85.44(6)
Sn Ca1 Au 6 . 48.85(10)
Sn Ca1 Au 5 . 102.8(3)
Sn Ca1 Au 2_666 2_665 50.09(5)
Sn Ca1 Au 1_656 2_665 85.44(6)
Sn Ca1 Au 1_556 2_665 163.2(3)
Sn Ca1 Au 2_566 2_665 113.27(9)
Sn Ca1 Au 6 2_665 102.8(3)
Sn Ca1 Au 5 2_665 48.85(10)
Au Ca1 Au . 2_665 144.8(4)
Sn Ca1 Au 2_666 2_565 113.27(9)
Sn Ca1 Au 1_656 2_565 163.2(3)
Sn Ca1 Au 1_556 2_565 85.44(6)
Sn Ca1 Au 2_566 2_565 50.09(5)
Sn Ca1 Au 6 2_565 102.8(3)
Sn Ca1 Au 5 2_565 48.85(10)
Au Ca1 Au . 2_565 78.87(11)
Au Ca1 Au 2_665 2_565 90.57(13)
Sn Ca1 Au 2_666 1_655 85.44(6)
Sn Ca1 Au 1_656 1_655 50.09(5)
Sn Ca1 Au 1_556 1_655 113.27(9)
Sn Ca1 Au 2_566 1_655 163.2(3)
Sn Ca1 Au 6 1_655 48.85(10)
Sn Ca1 Au 5 1_655 102.8(3)
Au Ca1 Au . 1_655 90.57(13)
Au Ca1 Au 2_665 1_655 78.87(11)
Au Ca1 Au 2_565 1_655 144.8(4)
Sn Ca1 Au 2_666 5 48.12(15)
Sn Ca1 Au 1_656 5 75.1(2)
Sn Ca1 Au 1_556 5 75.1(2)
Sn Ca1 Au 2_566 5 48.12(15)
Sn Ca1 Au 6 5 163.9(3)
Sn Ca1 Au 5 5 108.51(7)
Au Ca1 Au . 5 124.3(2)
Au Ca1 Au 2_665 5 88.43(13)
Au Ca1 Au 2_565 5 88.43(13)
Au Ca1 Au 1_655 5 124.3(2)
Sn Ca1 Au 2_666 6 75.1(2)
Sn Ca1 Au 1_656 6 48.12(15)
Sn Ca1 Au 1_556 6 48.12(15)
Sn Ca1 Au 2_566 6 75.1(2)
Sn Ca1 Au 6 6 108.51(7)
Sn Ca1 Au 5 6 163.9(3)
Au Ca1 Au . 6 88.43(13)
Au Ca1 Au 2_665 6 124.3(2)
Au Ca1 Au 2_565 6 124.3(2)
Au Ca1 Au 1_655 6 88.43(13)
Au Ca1 Au 5 6 55.4(2)
Au Ca2 Au 2_565 . 82.5(3)
Au Ca2 Au 2_565 6_454 134.46(13)
Au Ca2 Au . 6_454 93.35(6)
Au Ca2 Au 2_565 5_554 93.35(6)
Au Ca2 Au . 5_554 134.46(13)
Au Ca2 Au 6_454 5_554 119.4(4)
Au Ca2 Au 2_565 5_454 93.35(6)
Au Ca2 Au . 5_454 134.46(13)
Au Ca2 Au 6_454 5_454 58.25(13)
Au Ca2 Au 5_554 5_454 91.0(2)
Au Ca2 Au 2_565 6_554 134.46(13)
Au Ca2 Au . 6_554 93.35(6)
Au Ca2 Au 6_454 6_554 91.0(2)
Au Ca2 Au 5_554 6_554 58.25(13)
Au Ca2 Au 5_454 6_554 119.4(4)
Au Ca2 Sn 2_565 . 163.9(3)
Au Ca2 Sn . . 113.61(8)
Au Ca2 Sn 6_454 . 48.42(14)
Au Ca2 Sn 5_554 . 75.5(2)
Au Ca2 Sn 5_454 . 75.5(2)
Au Ca2 Sn 6_554 . 48.42(14)
Au Ca2 Sn 2_565 2_565 113.61(8)
Au Ca2 Sn . 2_565 163.9(3)
Au Ca2 Sn 6_454 2_565 75.5(2)
Au Ca2 Sn 5_554 2_565 48.42(14)
Au Ca2 Sn 5_454 2_565 48.42(14)
Au Ca2 Sn 6_554 2_565 75.5(2)
Sn Ca2 Sn . 2_565 50.2(2)
Au Ca2 Sn 2_565 5 48.58(11)
Au Ca2 Sn . 5 102.4(3)
Au Ca2 Sn 6_454 5 164.2(3)
Au Ca2 Sn 5_554 5 48.51(4)
Au Ca2 Sn 5_454 5 108.36(8)
Au Ca2 Sn 6_554 5 89.12(6)
Sn Ca2 Sn . 5 123.4(3)
Sn Ca2 Sn 2_565 5 89.22(13)
Au Ca2 Sn 2_565 6_455 102.4(3)
Au Ca2 Sn . 6_455 48.58(11)
Au Ca2 Sn 6_454 6_455 48.51(4)
Au Ca2 Sn 5_554 6_455 164.2(3)
Au Ca2 Sn 5_454 6_455 89.12(6)
Au Ca2 Sn 6_554 6_455 108.36(8)
Sn Ca2 Sn . 6_455 89.22(13)
Sn Ca2 Sn 2_565 6_455 123.4(3)
Sn Ca2 Sn 5 6_455 145.5(4)
Au Ca2 Sn 2_565 6 102.4(3)
Au Ca2 Sn . 6 48.58(11)
Au Ca2 Sn 6_454 6 108.36(8)
Au Ca2 Sn 5_554 6 89.12(6)
Au Ca2 Sn 5_454 6 164.2(3)
Au Ca2 Sn 6_554 6 48.51(4)
Sn Ca2 Sn . 6 89.22(13)
Sn Ca2 Sn 2_565 6 123.4(3)
Sn Ca2 Sn 5 6 83.34(14)
Sn Ca2 Sn 6_455 6 86.55(14)
Au Ca2 Sn 2_565 5_455 48.58(11)
Au Ca2 Sn . 5_455 102.4(3)
Au Ca2 Sn 6_454 5_455 89.12(6)
Au Ca2 Sn 5_554 5_455 108.36(7)
Au Ca2 Sn 5_454 5_455 48.51(4)
Au Ca2 Sn 6_554 5_455 164.2(3)
Sn Ca2 Sn . 5_455 123.4(3)
Sn Ca2 Sn 2_565 5_455 89.22(13)
Sn Ca2 Sn 5 5_455 86.55(14)
Sn Ca2 Sn 6_455 5_455 83.34(14)
Sn Ca2 Sn 6 5_455 145.5(4)

loop_
_geom_bond_atom_site_label_1
_geom_bond_atom_site_label_2
_geom_bond_site_symmetry_2
_geom_bond_distance
Au Sn 6_455 2.6282(13)
Au Sn 6 2.6282(13)
Au Sn 1_556 2.663(3)
Au Ca2 . 3.067(9)
Au Au 2 3.090(2)
Au Ca2 5_545 3.174(6)
Au Ca2 5_445 3.174(6)
Au Ca1 1_455 3.185(4)
Au Ca1 . 3.185(4)
Au Ca1 5_444 3.325(11)
Sn Au 6_554 2.6282(13)
Sn Au 6_454 2.6282(13)
Sn Au 1_554 2.663(3)
Sn Sn 2_565 2.746(5)
Sn Ca1 1_454 3.103(7)
Sn Ca1 1_554 3.103(7)
Sn Ca1 5_444 3.171(9)
Sn Ca2 . 3.233(12)
Sn Ca2 5_444 3.301(4)
Sn Ca2 5_544 3.301(4)
Ca1 Sn 2_666 3.103(7)
Ca1 Sn 1_656 3.103(7)
Ca1 Sn 1_556 3.103(7)
Ca1 Sn 2_566 3.103(7)
Ca1 Sn 6 3.171(9)
Ca1 Sn 5 3.171(9)
Ca1 Au 2_665 3.185(4)
Ca1 Au 2_565 3.185(4)
Ca1 Au 1_655 3.185(4)
Ca1 Au 5 3.325(11)
Ca1 Au 6 3.325(11)
Ca2 Au 2_565 3.067(9)
Ca2 Au 6_454 3.174(6)
Ca2 Au 5_554 3.174(6)
Ca2 Au 5_454 3.174(6)
Ca2 Au 6_554 3.174(6)
Ca2 Sn 2_565 3.233(12)
Ca2 Sn 5 3.301(4)
Ca2 Sn 6_455 3.301(4)
Ca2 Sn 6 3.301(4)
Ca2 Sn 5_455 3.301(4)
